data_2014773
loop_
_publ_author_name
'Li-Juan Chen'
'Can-Zhong Lu'
'Quan-Zheng Zhang'
'Shu-Mei Chen'

_publ_section_title
;
 Poly[diaquahexakis(dimethyl sulfoxide-\k<i>O</i>)cerium
 [(\m~2~-hexacosaoxooctamolybdate)sodium]]
;
_journal_issue 6
_journal_name_full 'Acta Crystallographica Section C'
_journal_page_first m269
_journal_page_last m271
_journal_paper_doi 10.1107/S0108270105010206
_journal_volume 61
_journal_year 2005
_chemical_formula_iupac '[Ce (C2 H6 O S)6 (H2 O)2] [Na Mo8 O26]'
_chemical_formula_moiety 'C12 H40 Ce O8 S6, Mo8 Na O26'
_chemical_formula_sum 'C12 H40 Ce Mo8 Na O34 S6'
_chemical_formula_weight 1851.43
_chemical_name_systematic
;
Poly[diaquahexakis(dimethyl sulfoxide-\kO)cerium
[(\m~2~-hexacosaoxooctamolybdate)sodium]]
;
_space_group_IT_number 15
_symmetry_cell_setting monoclinic
_symmetry_space_group_name_Hall '-C 2yc'
_symmetry_space_group_name_H-M 'C 1 2/c 1'
_atom_sites_solution_hydrogens geom
_atom_sites_solution_primary direct
_atom_sites_solution_secondary difmap
_cell_angle_alpha 90.00
_cell_angle_beta 97.829(2)
_cell_angle_gamma 90.00
_cell_formula_units_Z 4
_cell_length_a 22.7811(7)
_cell_length_b 9.2121(2)
_cell_length_c 22.8913(6)
_cell_measurement_reflns_used 6634
_cell_measurement_temperature 130.15(2)
_cell_measurement_theta_max 27.4825
_cell_measurement_theta_min 3.0312
_cell_volume 4759.2(2)
_computing_cell_refinement CrystalClear
_computing_data_collection 'CrystalClear (Rigaku, 2002)'
_computing_data_reduction CrystalClear
_computing_molecular_graphics SHELXL97
_computing_publication_material SHELXL97
_computing_structure_refinement 'SHELXL97 (Sheldrick, 1997)'
_computing_structure_solution 'SHELXS97 (Sheldrick, 1997)'
_diffrn_ambient_temperature 130.15(2)
_diffrn_detector_area_resol_mean 14.6306
_diffrn_measured_fraction_theta_full 0.985
_diffrn_measured_fraction_theta_max 0.985
_diffrn_measurement_device_type 'Rigaku Mercury CCD area-detector'
_diffrn_measurement_method \w
_diffrn_radiation_monochromator graphite
_diffrn_radiation_source 'fine-focus sealed tube'
_diffrn_radiation_type MoK\a
_diffrn_radiation_wavelength 0.71073
_diffrn_reflns_av_R_equivalents 0.0202
_diffrn_reflns_av_sigmaI/netI 0.0222
_diffrn_reflns_limit_h_max 27
_diffrn_reflns_limit_h_min -29
_diffrn_reflns_limit_k_max 8
_diffrn_reflns_limit_k_min -11
_diffrn_reflns_limit_l_max 29
_diffrn_reflns_limit_l_min -28
_diffrn_reflns_number 16875
_diffrn_reflns_theta_full 27.48
_diffrn_reflns_theta_max 27.48
_diffrn_reflns_theta_min 3.50
_diffrn_standards_decay_% none
_diffrn_standards_interval_count none
_diffrn_standards_interval_time none
_diffrn_standards_number none
_exptl_absorpt_coefficient_mu 3.335
_exptl_absorpt_correction_T_max 0.693
_exptl_absorpt_correction_T_min 0.524
_exptl_absorpt_correction_type multi-scan
_exptl_absorpt_process_details '(CrystalClear; Rigaku, 2002)'
_exptl_crystal_colour yellow
_exptl_crystal_density_diffrn 2.584
_exptl_crystal_density_meas ?
_exptl_crystal_density_method 'not measured'
_exptl_crystal_description prism
_exptl_crystal_F_000 3540
_exptl_crystal_size_max 0.22
_exptl_crystal_size_mid 0.21
_exptl_crystal_size_min 0.11
_refine_diff_density_max 1.591
_refine_diff_density_min -0.837
_refine_ls_extinction_method none
_refine_ls_goodness_of_fit_ref 1.047
_refine_ls_hydrogen_treatment mixed
_refine_ls_matrix_type full
_refine_ls_number_parameters 290
_refine_ls_number_reflns 5365
_refine_ls_number_restraints 3
_refine_ls_restrained_S_all 1.047
_refine_ls_R_factor_all 0.0217
_refine_ls_R_factor_gt 0.0208
_refine_ls_shift/su_max 0.003
_refine_ls_shift/su_mean 0.000
_refine_ls_structure_factor_coef Fsqd
_refine_ls_weighting_details 'calc w = 1/[\s^2^(Fo^2^)+(0.0302P)^2^+15.179P] where P=(Fo^2^+2Fc^2^)/3'
_refine_ls_weighting_scheme calc
_refine_ls_wR_factor_gt 0.0548
_refine_ls_wR_factor_ref 0.0554
_reflns_number_gt 5248
_reflns_number_total 5365
_reflns_threshold_expression I>2\s(I)
_cod_data_source_file av1236.cif
_cod_data_source_block I
_cod_depositor_comments
;
The following automatic conversions were performed:
'_symmetry_cell_setting' value 'Monoclinic' changed to 'monoclinic'
according to '/home/saulius/struct/CIF-dictionaries/cif_core.dic'
dictionary named 'cif_core.dic' version 2.4.1 from 2010-06-29.

Automatic conversion script
Id: cif_fix_enum 1527 2010-12-29 10:47:43Z saulius 

The following automatic conversions were performed:

'_symmetry_cell_setting' value 'Monoclinic' changed to 'monoclinic'
according to /home/saulius/struct/CIF-dictionaries/cif_core.dic
dictionary named 'cif_core.dic' version 2.4.1 from 2010-06-29.

Automatic conversion script
Id: cif_fix_values 1715 2011-07-08 13:25:40Z adriana 

The following automatic conversions were performed:

'_exptl_crystal_density_meas' value 'not measured' was changed to '?'
- the value is perceived as not measured.

Automatic conversion script
Id: cif_fix_values 3008 2015-01-20 13:52:24Z robertas 
;
_cod_original_sg_symbol_H-M 'C 2/c'
_cod_database_code 2014773
_cod_database_fobs_code 2014773

loop_
_symmetry_equiv_pos_as_xyz
'x, y, z'
'-x, y, -z+1/2'
'x+1/2, y+1/2, z'
'-x+1/2, y+1/2, -z+1/2'
'-x, -y, -z'
'x, -y, z-1/2'
'-x+1/2, -y+1/2, -z'
'x+1/2, -y+1/2, z-1/2'

loop_
_atom_site_label
_atom_site_fract_x
_atom_site_fract_y
_atom_site_fract_z
_atom_site_U_iso_or_equiv
_atom_site_adp_type
_atom_site_calc_flag
_atom_site_refinement_flags
_atom_site_occupancy
_atom_site_disorder_assembly
_atom_site_disorder_group
_atom_site_type_symbol
Ce1 0.5000 0.41600(2) 0.7500 0.01128(6) Uani d S 1 . . Ce
Na1 0.7500 0.2500 0.5000 0.0297(4) Uani d S 1 . . Na
Mo1 0.802281(9) 0.54411(2) 0.631042(9) 0.00971(6) Uani d . 1 . . Mo
Mo2 0.671776(9) 0.57713(2) 0.557411(9) 0.00788(6) Uani d . 1 . . Mo
Mo3 0.730161(9) 0.63169(2) 0.439003(9) 0.00668(5) Uani d . 1 . . Mo
Mo4 0.861733(9) 0.60356(2) 0.511859(9) 0.00861(6) Uani d . 1 . . Mo
O1 0.79975(9) 0.3656(2) 0.61080(9) 0.0185(4) Uani d . 1 . . O
O2 0.67575(8) 0.3981(2) 0.53810(8) 0.0129(4) Uani d . 1 . . O
O3 0.73131(8) 0.44910(19) 0.42926(8) 0.0113(3) Uani d . 1 . . O
O4 0.85246(9) 0.4220(2) 0.49704(8) 0.0149(4) Uani d . 1 . . O
O5 0.82988(9) 0.5467(2) 0.70415(8) 0.0174(4) Uani d . 1 . . O
O6 0.71947(8) 0.57654(19) 0.63262(8) 0.0107(3) Uani d . 1 . . O
O7 0.60332(8) 0.6009(2) 0.57701(8) 0.0132(4) Uani d . 1 . . O
O8 0.65804(7) 0.65505(19) 0.47483(7) 0.0089(3) Uani d . 1 . . O
O9 0.70419(8) 0.70554(19) 0.37000(8) 0.0105(3) Uani d . 1 . . O
O10 0.81389(7) 0.67609(19) 0.43793(7) 0.0090(3) Uani d . 1 . . O
O11 0.93116(8) 0.6437(2) 0.49771(9) 0.0158(4) Uani d . 1 . . O
O12 0.87187(8) 0.60089(19) 0.59602(8) 0.0105(3) Uani d . 1 . . O
O13 0.76467(7) 0.62679(19) 0.53331(8) 0.0085(3) Uani d . 1 . . O
O14 0.51709(10) 0.5114(3) 0.85003(10) 0.0283(5) Uani d . 1 . . O
O15 0.58105(9) 0.5915(2) 0.75486(10) 0.0246(5) Uani d . 1 . . O
O16 0.42905(9) 0.2892(2) 0.80427(9) 0.0185(4) Uani d . 1 . . O
O17 0.43715(11) 0.2238(3) 0.69388(10) 0.0396(7) Uani d D 1 . . O
C1 0.63906(15) 0.7809(3) 0.69944(14) 0.0252(6) Uani d . 1 . . C
H1A 0.6074 0.8030 0.6685 0.038 Uiso calc R 1 . . H
H1B 0.6764 0.7975 0.6856 0.038 Uiso calc R 1 . . H
H1C 0.6360 0.8421 0.7328 0.038 Uiso calc R 1 . . H
C2 0.69680(15) 0.5893(4) 0.77620(14) 0.0308(7) Uani d . 1 . . C
H2A 0.7006 0.4936 0.7929 0.046 Uiso calc R 1 . . H
H2B 0.6917 0.6583 0.8065 0.046 Uiso calc R 1 . . H
H2C 0.7319 0.6129 0.7592 0.046 Uiso calc R 1 . . H
C3 0.54620(14) 0.6034(5) 0.95711(14) 0.0320(8) Uani d . 1 . . C
H3A 0.5532 0.5093 0.9747 0.048 Uiso calc R 1 . . H
H3B 0.5050 0.6279 0.9555 0.048 Uiso calc R 1 . . H
H3C 0.5698 0.6743 0.9804 0.048 Uiso calc R 1 . . H
C4 0.54779(17) 0.7841(4) 0.86603(17) 0.0347(8) Uani d . 1 . . C
H4A 0.5559 0.8033 0.8267 0.052 Uiso calc R 1 . . H
H4B 0.5712 0.8475 0.8932 0.052 Uiso calc R 1 . . H
H4C 0.5065 0.8006 0.8682 0.052 Uiso calc R 1 . . H
C5 0.34028(12) 0.1930(3) 0.85352(13) 0.0205(6) Uani d . 1 . . C
H5A 0.3119 0.2639 0.8369 0.031 Uiso calc R 1 . . H
H5B 0.3295 0.1586 0.8902 0.031 Uiso calc R 1 . . H
H5C 0.3408 0.1131 0.8267 0.031 Uiso calc R 1 . . H
C6 0.45280(15) 0.1197(4) 0.89636(16) 0.0344(8) Uani d . 1 . . C
H6A 0.4939 0.1449 0.9059 0.052 Uiso calc R 1 . . H
H6B 0.4488 0.0423 0.8680 0.052 Uiso calc R 1 . . H
H6C 0.4376 0.0889 0.9314 0.052 Uiso calc R 1 . . H
S1 0.41224(3) 0.27390(8) 0.86617(3) 0.01752(14) Uani d . 1 . . S
S2 0.56565(3) 0.60142(8) 0.88463(3) 0.02073(15) Uani d . 1 . . S
S3 0.63411(3) 0.59532(7) 0.72049(3) 0.01420(13) Uani d . 1 . . S
H17A 0.4269(17) 0.201(4) 0.6587(7) 0.034(11) Uiso d D 1 . . H
H17B 0.4137(18) 0.192(6) 0.7160(18) 0.070(17) Uiso d D 1 . . H

loop_
_atom_site_aniso_label
_atom_site_aniso_U_11
_atom_site_aniso_U_22
_atom_site_aniso_U_33
_atom_site_aniso_U_12
_atom_site_aniso_U_13
_atom_site_aniso_U_23
Ce1 0.00929(10) 0.01402(10) 0.01096(10) 0.000 0.00292(7) 0.000
Na1 0.0440(11) 0.0194(8) 0.0308(10) 0.0180(8) 0.0233(8) 0.0136(7)
Mo1 0.01051(10) 0.00983(10) 0.00847(11) -0.00013(7) 0.00012(8) 0.00232(7)
Mo2 0.00885(10) 0.00879(10) 0.00614(10) -0.00189(7) 0.00151(7) 0.00060(7)
Mo3 0.00884(10) 0.00667(10) 0.00448(10) -0.00073(7) 0.00075(7) -0.00099(7)
Mo4 0.00944(10) 0.00944(10) 0.00676(10) 0.00173(7) 0.00043(7) -0.00045(7)
O1 0.0174(9) 0.0126(9) 0.0258(11) -0.0005(7) 0.0038(8) 0.0019(8)
O2 0.0140(9) 0.0116(9) 0.0135(9) -0.0015(7) 0.0034(7) 0.0007(7)
O3 0.0141(9) 0.0095(8) 0.0105(9) -0.0016(7) 0.0021(7) -0.0013(6)
O4 0.0206(10) 0.0116(9) 0.0118(9) 0.0022(7) 0.0003(7) -0.0008(7)
O5 0.0179(9) 0.0231(10) 0.0105(9) -0.0009(8) -0.0011(7) 0.0047(8)
O6 0.0126(8) 0.0131(8) 0.0067(8) -0.0013(7) 0.0023(7) 0.0015(6)
O7 0.0123(9) 0.0160(9) 0.0114(9) -0.0019(7) 0.0023(7) 0.0016(7)
O8 0.0092(8) 0.0104(8) 0.0067(8) -0.0009(6) 0.0000(6) -0.0008(6)
O9 0.0131(8) 0.0108(8) 0.0075(8) -0.0003(7) 0.0008(6) -0.0006(6)
O10 0.0106(8) 0.0109(8) 0.0055(8) -0.0001(6) 0.0011(6) -0.0014(6)
O11 0.0119(9) 0.0207(10) 0.0148(9) 0.0023(7) 0.0021(7) 0.0021(8)
O12 0.0104(8) 0.0118(8) 0.0087(8) 0.0001(7) -0.0008(6) -0.0001(6)
O13 0.0087(8) 0.0091(8) 0.0078(8) -0.0005(6) 0.0008(6) 0.0001(6)
O14 0.0313(12) 0.0358(13) 0.0201(11) -0.0181(10) 0.0113(9) -0.0133(10)
O15 0.0221(11) 0.0291(12) 0.0262(12) -0.0120(9) 0.0165(9) -0.0121(9)
O16 0.0202(10) 0.0226(10) 0.0139(10) -0.0040(8) 0.0068(8) 0.0020(8)
O17 0.0379(14) 0.0703(19) 0.0121(11) -0.0380(14) 0.0086(10) -0.0133(12)
C1 0.0360(17) 0.0166(14) 0.0249(16) 0.0001(12) 0.0108(13) -0.0025(12)
C2 0.0243(16) 0.050(2) 0.0176(15) 0.0020(14) 0.0003(12) 0.0042(14)
C3 0.0201(15) 0.062(2) 0.0137(15) 0.0063(15) -0.0003(11) -0.0008(15)
C4 0.045(2) 0.0261(17) 0.0335(19) -0.0046(15) 0.0090(15) -0.0040(14)
C5 0.0149(12) 0.0288(15) 0.0182(14) -0.0051(11) 0.0040(10) -0.0007(12)
C6 0.0256(16) 0.046(2) 0.0312(19) 0.0027(15) 0.0015(14) 0.0205(16)
S1 0.0210(3) 0.0185(3) 0.0138(3) -0.0052(3) 0.0051(2) -0.0032(2)
S2 0.0155(3) 0.0277(4) 0.0195(4) -0.0009(3) 0.0042(3) -0.0068(3)
S3 0.0151(3) 0.0170(3) 0.0115(3) -0.0051(2) 0.0051(2) -0.0027(2)

loop_
_atom_type_symbol
_atom_type_description
_atom_type_scat_dispersion_real
_atom_type_scat_dispersion_imag
_atom_type_scat_source
C C 0.0033 0.0016 'International Tables Vol C Tables 4.2.6.8 and 6.1.1.4'
H H 0.0000 0.0000 'International Tables Vol C Tables 4.2.6.8 and 6.1.1.4'
O O 0.0106 0.0060 'International Tables Vol C Tables 4.2.6.8 and 6.1.1.4'
Na Na 0.0362 0.0249 'International Tables Vol C Tables 4.2.6.8 and 6.1.1.4'
S S 0.1246 0.1234 'International Tables Vol C Tables 4.2.6.8 and 6.1.1.4'
Mo Mo -1.6832 0.6857 'International Tables Vol C Tables 4.2.6.8 and 6.1.1.4'
Ce Ce -0.2486 2.6331 'International Tables Vol C Tables 4.2.6.8 and 6.1.1.4'

loop_
_geom_angle_atom_site_label_1
_geom_angle_atom_site_label_2
_geom_angle_atom_site_label_3
_geom_angle_site_symmetry_1
_geom_angle_site_symmetry_3
_geom_angle
_geom_angle_publ_flag
O14 Ce1 O14 2_656 . 137.68(12) ?
O14 Ce1 O15 . . 72.27(7) yes
O14 Ce1 O15 . 2_656 80.05(8) ?
O15 Ce1 O15 . 2_656 97.21(11) ?
O14 Ce1 O16 2_656 . 127.87(7) ?
O14 Ce1 O16 . . 74.25(7) yes
O15 Ce1 O16 . . 146.49(7) yes
O15 Ce1 O16 2_656 . 78.07(7) ?
O16 Ce1 O16 . 2_656 123.40(10) ?
O14 Ce1 O17 2_656 . 76.51(9) ?
O14 Ce1 O17 . . 137.83(7) yes
O15 Ce1 O17 . . 149.53(7) yes
O15 Ce1 O17 2_656 . 93.92(9) ?
O16 Ce1 O17 . . 63.72(7) yes
O16 Ce1 O17 2_656 . 77.04(8) ?
O17 Ce1 O17 . 2_656 90.59(15) ?
O2 Na1 O2 7_656 . 180 yes
O2 Na1 O3 7_656 . 104.53(6) ?
O2 Na1 O3 . . 75.47(6) yes
O2 Na1 O3 . 7_656 104.53(6) ?
O3 Na1 O3 . 7_656 180 ?
O2 Na1 O4 . 7_656 71.85(6) ?
O3 Na1 O4 . 7_656 111.47(6) ?
O2 Na1 O4 . . 108.15(6) yes
O3 Na1 O4 . . 68.53(6) yes
O4 Na1 O4 7_656 . 180 ?
O2 Na1 O1 . 7_656 108.60(6) ?
O3 Na1 O1 . 7_656 71.20(6) ?
O4 Na1 O1 7_656 7_656 65.25(6) ?
O4 Na1 O1 . 7_656 114.75(6) ?
O2 Na1 O1 . . 71.40(6) yes
O3 Na1 O1 . . 108.80(6) yes
O1 Na1 O1 7_656 . 180 ?
O5 Mo1 O1 . . 105.91(10) yes
O5 Mo1 O6 . . 102.22(9) yes
O1 Mo1 O6 . . 99.12(9) yes
O5 Mo1 O12 . . 100.87(9) yes
O1 Mo1 O12 . . 98.43(9) yes
O6 Mo1 O12 . . 145.78(7) yes
O5 Mo1 O9 . 7_666 90.60(8) ?
O1 Mo1 O9 . 7_666 163.48(8) ?
O6 Mo1 O9 . 7_666 77.46(7) ?
O12 Mo1 O9 . 7_666 77.38(7) ?
O5 Mo1 O13 . . 160.74(8) yes
O1 Mo1 O13 . . 93.32(8) yes
O6 Mo1 O13 . . 75.01(7) yes
O12 Mo1 O13 . . 74.84(7) yes
O9 Mo1 O13 7_666 . 70.16(6) ?
O7 Mo2 O2 . . 105.99(9) yes
O7 Mo2 O6 . . 101.14(8) yes
O2 Mo2 O6 . . 100.76(8) yes
O7 Mo2 O8 . . 99.92(8) yes
O2 Mo2 O8 . . 96.21(8) yes
O6 Mo2 O8 . . 148.03(7) yes
O7 Mo2 O10 . 7_666 89.44(8) ?
O2 Mo2 O10 . 7_666 162.29(8) ?
O6 Mo2 O10 . 7_666 84.32(7) ?
O8 Mo2 O10 . 7_666 72.10(7) ?
O7 Mo2 O13 . . 161.09(8) yes
O2 Mo2 O13 . . 92.68(8) yes
O6 Mo2 O13 . . 77.75(7) yes
O8 Mo2 O13 . . 74.56(7) yes
O10 Mo2 O13 7_666 . 71.66(6) ?
O7 Mo2 Mo3 . . 134.74(6) ?
O2 Mo2 Mo3 . . 83.71(6) ?
O6 Mo2 Mo3 . . 120.73(5) ?
O8 Mo2 Mo3 . . 34.88(5) ?
O10 Mo2 Mo3 7_666 . 79.17(4) ?
O13 Mo2 Mo3 . . 43.01(4) ?
O3 Mo3 O9 . . 106.05(9) yes
O3 Mo3 O8 . . 101.18(8) yes
O9 Mo3 O8 . . 97.85(8) yes
O3 Mo3 O10 . . 99.97(8) yes
O9 Mo3 O10 . . 96.78(8) yes
O8 Mo3 O10 . . 149.76(7) yes
O3 Mo3 O13 . . 95.68(8) yes
O9 Mo3 O13 . . 158.26(8) yes
O8 Mo3 O13 . . 78.32(7) yes
O10 Mo3 O13 . . 78.30(7) yes
O3 Mo3 O13 . 7_666 171.30(8) ?
O9 Mo3 O13 . 7_666 82.62(7) ?
O8 Mo3 O13 . 7_666 78.02(7) ?
O10 Mo3 O13 . 7_666 77.80(7) ?
O13 Mo3 O13 . 7_666 75.65(7) ?
O3 Mo3 Mo2 . . 88.36(6) ?
O9 Mo3 Mo2 . . 133.98(6) ?
O8 Mo3 Mo2 . . 36.14(5) ?
O10 Mo3 Mo2 . . 124.02(5) ?
O13 Mo3 Mo2 . . 45.73(4) ?
O13 Mo3 Mo2 7_666 . 86.03(4) ?
O11 Mo4 O4 . . 105.53(10) yes
O11 Mo4 O12 . . 101.98(9) yes
O4 Mo4 O12 . . 100.48(8) yes
O11 Mo4 O10 . . 100.39(8) yes
O4 Mo4 O10 . . 96.91(8) yes
O12 Mo4 O10 . . 146.69(7) yes
O11 Mo4 O8 . 7_666 91.09(8) ?
O4 Mo4 O8 . 7_666 161.75(8) ?
O12 Mo4 O8 . 7_666 82.96(7) ?
O10 Mo4 O8 . 7_666 72.22(7) ?
O11 Mo4 O13 . . 162.14(8) yes
O4 Mo4 O13 . . 92.08(8) yes
O12 Mo4 O13 . . 77.12(7) yes
O10 Mo4 O13 . . 74.05(7) yes
O8 Mo4 O13 7_666 . 71.07(6) ?
Mo1 O1 Na1 . . 126.74(10) yes
Mo2 O2 Na1 . . 134.29(10) yes
Mo3 O3 Na1 . . 131.35(9) yes
Mo4 O4 Na1 . . 128.43(10) yes
Mo2 O6 Mo1 . . 115.16(9) ?
Mo3 O8 Mo2 . . 108.99(8) ?
Mo3 O8 Mo4 . 7_666 110.80(8) ?
Mo2 O8 Mo4 . 7_666 103.27(7) ?
Mo3 O9 Mo1 . 7_666 114.27(8) ?
Mo3 O10 Mo4 . . 109.87(8) ?
Mo3 O10 Mo2 . 7_666 109.84(8) ?
Mo4 O10 Mo2 . 7_666 103.52(7) ?
Mo4 O12 Mo1 . . 115.25(9) ?
Mo3 O13 Mo2 . . 91.26(6) ?
Mo3 O13 Mo3 . 7_666 104.35(7) ?
Mo2 O13 Mo3 . 7_666 98.02(6) ?
Mo3 O13 Mo4 . . 91.01(6) ?
Mo2 O13 Mo4 . . 163.19(8) ?
Mo3 O13 Mo4 7_666 . 97.55(6) ?
Mo3 O13 Mo1 . . 162.71(9) ?
Mo2 O13 Mo1 . . 86.38(6) ?
Mo3 O13 Mo1 7_666 . 92.94(6) ?
Mo4 O13 Mo1 . . 86.52(6) ?
S2 O14 Ce1 . . 134.47(12) ?
S3 O15 Ce1 . . 129.51(12) ?
S1 O16 Ce1 . . 141.10(12) ?
Ce1 O17 H17A . . 137(3) ?
Ce1 O17 H17B . . 108(4) ?
H17A O17 H17B . . 112(4) ?
S3 C1 H1A . . 109.5 ?
S3 C1 H1B . . 109.5 ?
H1A C1 H1B . . 109.5 ?
S3 C1 H1C . . 109.5 ?
H1A C1 H1C . . 109.5 ?
H1B C1 H1C . . 109.5 ?
S3 C2 H2A . . 109.5 ?
S3 C2 H2B . . 109.5 ?
H2A C2 H2B . . 109.5 ?
S3 C2 H2C . . 109.5 ?
H2A C2 H2C . . 109.5 ?
H2B C2 H2C . . 109.5 ?
S2 C3 H3A . . 109.5 ?
S2 C3 H3B . . 109.5 ?
H3A C3 H3B . . 109.5 ?
S2 C3 H3C . . 109.5 ?
H3A C3 H3C . . 109.5 ?
H3B C3 H3C . . 109.5 ?
S2 C4 H4A . . 109.5 ?
S2 C4 H4B . . 109.5 ?
H4A C4 H4B . . 109.5 ?
S2 C4 H4C . . 109.5 ?
H4A C4 H4C . . 109.5 ?
H4B C4 H4C . . 109.5 ?
S1 C5 H5A . . 109.5 ?
S1 C5 H5B . . 109.5 ?
H5A C5 H5B . . 109.5 ?
S1 C5 H5C . . 109.5 ?
H5A C5 H5C . . 109.5 ?
H5B C5 H5C . . 109.5 ?
S1 C6 H6A . . 109.5 ?
S1 C6 H6B . . 109.5 ?
H6A C6 H6B . . 109.5 ?
S1 C6 H6C . . 109.5 ?
H6A C6 H6C . . 109.5 ?
H6B C6 H6C . . 109.5 ?
O16 S1 C6 . . 104.58(15) ?
O16 S1 C5 . . 103.24(13) ?
C6 S1 C5 . . 98.41(16) ?
O14 S2 C4 . . 105.48(17) ?
O14 S2 C3 . . 103.69(15) ?
C4 S2 C3 . . 97.84(18) ?
O15 S3 C2 . . 104.10(15) ?
O15 S3 C1 . . 104.14(14) ?
C2 S3 C1 . . 98.57(17) ?

loop_
_geom_bond_atom_site_label_1
_geom_bond_atom_site_label_2
_geom_bond_site_symmetry_2
_geom_bond_distance
_geom_bond_publ_flag
Ce1 O14 . 2.434(2) yes
Ce1 O15 . 2.445(2) yes
Ce1 O16 . 2.4630(19) yes
Ce1 O17 . 2.517(2) yes
Na1 O2 . 2.4260(19) yes
Na1 O3 . 2.4453(18) yes
Na1 O4 . 2.830(2) yes
Na1 O1 . 2.841(2) yes
Mo1 O5 . 1.7060(19) yes
Mo1 O1 . 1.707(2) yes
Mo1 O6 . 1.9152(18) yes
Mo1 O12 . 1.9430(18) yes
Mo1 O9 7_666 2.3109(18) yes
Mo1 O13 . 2.4077(17) yes
Mo2 O7 . 1.6946(19) ?
Mo2 O2 . 1.7128(18) ?
Mo2 O6 . 1.9065(18) ?
Mo2 O8 . 2.0065(17) ?
Mo2 O10 7_666 2.2971(17) ?
Mo2 O13 . 2.3044(17) ?
Mo2 Mo3 . 3.2173(3) ?
Mo3 O3 . 1.6975(18) ?
Mo3 O9 . 1.7474(17) ?
Mo3 O8 . 1.9455(17) ?
Mo3 O10 . 1.9542(17) ?
Mo3 O13 . 2.1951(17) ?
Mo3 O13 7_666 2.3120(17) ?
Mo4 O11 . 1.6979(19) ?
Mo4 O4 . 1.7139(19) ?
Mo4 O12 . 1.9091(18) ?
Mo4 O10 . 1.9990(17) ?
Mo4 O8 7_666 2.2975(17) ?
Mo4 O13 . 2.3392(17) ?
O14 S2 . 1.517(2) ?
O15 S3 . 1.530(2) ?
O16 S1 . 1.524(2) ?
O17 H17A . 0.835(10) ?
O17 H17B . 0.837(10) ?
C1 S3 . 1.784(3) ?
C1 H1A . 0.9600 ?
C1 H1B . 0.9600 ?
C1 H1C . 0.9600 ?
C2 S3 . 1.781(3) ?
C2 H2A . 0.9600 ?
C2 H2B . 0.9600 ?
C2 H2C . 0.9600 ?
C3 S2 . 1.775(3) ?
C3 H3A . 0.9600 ?
C3 H3B . 0.9600 ?
C3 H3C . 0.9600 ?
C4 S2 . 1.770(4) ?
C4 H4A . 0.9600 ?
C4 H4B . 0.9600 ?
C4 H4C . 0.9600 ?
C5 S1 . 1.788(3) ?
C5 H5A . 0.9600 ?
C5 H5B . 0.9600 ?
C5 H5C . 0.9600 ?
C6 S1 . 1.782(3) ?
C6 H6A . 0.9600 ?
C6 H6B . 0.9600 ?
C6 H6C . 0.9600 ?

loop_
_geom_hbond_atom_site_label_D
_geom_hbond_atom_site_label_H
_geom_hbond_atom_site_label_A
_geom_hbond_site_symmetry_A
_geom_hbond_distance_DH
_geom_hbond_distance_HA
_geom_hbond_distance_DA
_geom_hbond_angle_DHA
O17 H17B O5 3_445 0.837(10) 2.32(4) 2.974(3) 136(5)
O17 H17A O12 3_445 0.835(10) 2.00(2) 2.758(3) 151(4)
